data_7026527
loop_
_publ_author_name
'Jayarathne, Upul'
'Chandrasekaran, Perumalreddy'
'Jacobsen, Heiko'
'Mague, Joel T.'
'Donahue, James P.'

_publ_section_title
;
 A tungsten-mediated closed cycle of reactivity for the reduction of CO(2)
 to CO.
;
_journal_issue 40
_journal_name_full 'Dalton transactions (Cambridge, England : 2003)'
_journal_page_first 9662
_journal_page_last 9671
_journal_paper_doi 10.1039/c0dt00489h
_journal_volume 39
_journal_year 2010
_chemical_formula_moiety 'C16 H22 Cl4 P2 W'
_chemical_formula_sum 'C16 H22 Cl4 P2 W'
_chemical_formula_weight 601.93
_chemical_name_systematic
;
trans-Tetrachlorobis(dimethylphenylphosphine)
tungsten(IV)
;
_space_group_IT_number 14
_symmetry_cell_setting monoclinic
_symmetry_space_group_name_Hall '-P 2ybc'
_symmetry_space_group_name_H-M 'P 1 21/c 1'
_atom_sites_solution_hydrogens geom
_atom_sites_solution_primary direct
_atom_sites_solution_secondary difmap
_audit_creation_method SHELXL-97
_cell_angle_alpha 90.00
_cell_angle_beta 106.744(2)
_cell_angle_gamma 90.00
_cell_formula_units_Z 2
_cell_length_a 9.644(1)
_cell_length_b 13.781(2)
_cell_length_c 8.203(1)
_cell_measurement_reflns_used 9911
_cell_measurement_temperature 100(2)
_cell_measurement_theta_max 29.16
_cell_measurement_theta_min 2.21
_cell_volume 1044.0(2)
_computing_cell_refinement 'Bruker SAINT (Bruker-AXS 2008a)'
_computing_data_collection 'Bruker APEX2 (Bruker-AXS, 2008)'
_computing_data_reduction 'Bruker SAINT (Bruker-AXS 2008a)'
_computing_molecular_graphics 'Bruker SHELXTL(Bruker-AXS 2008b)'
_computing_publication_material 'Bruker SHELXTL(Bruker-AXS 2008b)'
_computing_structure_refinement 'SHELXL-97 (Sheldrick, 2008)'
_computing_structure_solution 'SHELXS-97 (Sheldrick, 2008)'
_diffrn_ambient_temperature 100(2)
_diffrn_measured_fraction_theta_full 0.987
_diffrn_measured_fraction_theta_max 0.987
_diffrn_measurement_device_type 'Bruker APEX-I CCD'
_diffrn_measurement_method '\f and \w scans'
_diffrn_radiation_monochromator graphite
_diffrn_radiation_source 'fine-focus sealed tube'
_diffrn_radiation_type MoK\a
_diffrn_radiation_wavelength 0.71073
_diffrn_reflns_av_R_equivalents 0.0340
_diffrn_reflns_av_sigmaI/netI 0.0203
_diffrn_reflns_limit_h_max 12
_diffrn_reflns_limit_h_min -13
_diffrn_reflns_limit_k_max 18
_diffrn_reflns_limit_k_min -18
_diffrn_reflns_limit_l_max 11
_diffrn_reflns_limit_l_min -11
_diffrn_reflns_number 18282
_diffrn_reflns_theta_full 28.98
_diffrn_reflns_theta_max 28.98
_diffrn_reflns_theta_min 2.21
_exptl_absorpt_coefficient_mu 6.193
_exptl_absorpt_correction_T_max 0.5792
_exptl_absorpt_correction_T_min 0.4969
_exptl_absorpt_correction_type multi-scan
_exptl_absorpt_process_details 'SADABS (Sheldrick, 2008a)'
_exptl_crystal_colour orange
_exptl_crystal_density_diffrn 1.915
_exptl_crystal_density_method 'not measured'
_exptl_crystal_description Block
_exptl_crystal_F_000 580
_exptl_crystal_size_max 0.12
_exptl_crystal_size_mid 0.11
_exptl_crystal_size_min 0.10
_refine_diff_density_max 0.632
_refine_diff_density_min -0.322
_refine_diff_density_rms 0.085
_refine_ls_extinction_method none
_refine_ls_goodness_of_fit_ref 1.032
_refine_ls_hydrogen_treatment constr
_refine_ls_matrix_type full
_refine_ls_number_parameters 108
_refine_ls_number_reflns 2740
_refine_ls_number_restraints 0
_refine_ls_restrained_S_all 1.032
_refine_ls_R_factor_all 0.0178
_refine_ls_R_factor_gt 0.0146
_refine_ls_shift/su_max 0.001
_refine_ls_shift/su_mean 0.000
_refine_ls_structure_factor_coef Fsqd
_refine_ls_weighting_details 'calc w=1/[\s^2^(Fo^2^)+(0.0119P)^2^+0.7916P] where P=(Fo^2^+2Fc^2^)/3'
_refine_ls_weighting_scheme calc
_refine_ls_wR_factor_gt 0.0336
_refine_ls_wR_factor_ref 0.0351
_reflns_number_gt 2461
_reflns_number_total 2740
_reflns_threshold_expression >2\s(I)
_cod_data_source_file c0dt00489h.txt
_cod_data_source_block jpd251
_cod_depositor_comments
;
The following automatic conversions were performed:

'_symmetry_cell_setting' value 'Monoclinic' changed to 'monoclinic'
according to /home/saulius/struct/CIF-dictionaries/cif_core.dic
dictionary named 'cif_core.dic' version 2.4.2 from 2011-04-26.

Automatic conversion script
Id: cif_fix_values 1891 2012-01-12 08:04:46Z andrius 
;
_cod_original_sg_symbol_H-M P2(1)/c
_cod_database_code 7026527

loop_
_symmetry_equiv_pos_as_xyz
'x, y, z'
'-x, y+1/2, -z+1/2'
'-x, -y, -z'
'x, -y-1/2, z-1/2'

loop_
_atom_site_label
_atom_site_type_symbol
_atom_site_fract_x
_atom_site_fract_y
_atom_site_fract_z
_atom_site_U_iso_or_equiv
_atom_site_adp_type
_atom_site_occupancy
_atom_site_symmetry_multiplicity
_atom_site_calc_flag
_atom_site_refinement_flags
W1 W 1.0000 0.0000 0.5000 0.01217(4) Uani 1 2 d S
Cl1 Cl 0.87390(5) 0.06114(3) 0.68370(6) 0.01804(9) Uani 1 1 d .
Cl2 Cl 1.14428(5) 0.13965(3) 0.54379(6) 0.01877(9) Uani 1 1 d .
P1 P 0.82877(5) 0.07603(4) 0.23408(6) 0.01461(9) Uani 1 1 d .
C1 C 0.66681(19) 0.13209(14) 0.2619(2) 0.0154(4) Uani 1 1 d .
C2 C 0.5717(2) 0.07350(14) 0.3181(2) 0.0187(4) Uani 1 1 d .
H2 H 0.5942 0.0070 0.3424 0.022 Uiso 1 1 calc R
C3 C 0.4447(2) 0.11147(16) 0.3389(3) 0.0215(4) Uani 1 1 d .
H3 H 0.3796 0.0707 0.3749 0.026 Uiso 1 1 calc R
C4 C 0.4128(2) 0.20894(16) 0.3070(3) 0.0235(4) Uani 1 1 d .
H4 H 0.3262 0.2353 0.3219 0.028 Uiso 1 1 calc R
C5 C 0.5073(2) 0.26789(16) 0.2533(3) 0.0255(4) Uani 1 1 d .
H5 H 0.4856 0.3348 0.2324 0.031 Uiso 1 1 calc R
C6 C 0.6342(2) 0.22989(15) 0.2297(3) 0.0201(4) Uani 1 1 d .
H6 H 0.6981 0.2706 0.1917 0.024 Uiso 1 1 calc R
C8 C 0.7584(3) -0.01209(15) 0.0649(3) 0.0237(4) Uani 1 1 d .
H8A H 0.6991 0.0213 -0.0369 0.035 Uiso 1 1 calc R
H8B H 0.6990 -0.0600 0.1023 0.035 Uiso 1 1 calc R
H8C H 0.8392 -0.0450 0.0381 0.035 Uiso 1 1 calc R
C7 C 0.9160(2) 0.16715(15) 0.1379(3) 0.0228(4) Uani 1 1 d .
H7A H 0.8479 0.1899 0.0315 0.034 Uiso 1 1 calc R
H7B H 1.0012 0.1389 0.1138 0.034 Uiso 1 1 calc R
H7C H 0.9459 0.2219 0.2164 0.034 Uiso 1 1 calc R

loop_
_atom_site_aniso_label
_atom_site_aniso_U_11
_atom_site_aniso_U_22
_atom_site_aniso_U_33
_atom_site_aniso_U_23
_atom_site_aniso_U_13
_atom_site_aniso_U_12
W1 0.01104(5) 0.01225(6) 0.01387(6) -0.00059(4) 0.00465(4) 0.00035(3)
Cl1 0.0177(2) 0.0194(2) 0.0198(2) -0.00244(17) 0.00980(17) 0.00163(17)
Cl2 0.0174(2) 0.0162(2) 0.0235(2) -0.00246(17) 0.00721(18) -0.00441(16)
P1 0.0137(2) 0.0164(2) 0.0144(2) 0.00090(18) 0.00521(18) 0.00076(17)
C1 0.0132(8) 0.0168(9) 0.0152(9) -0.0002(7) 0.0027(7) 0.0006(7)
C2 0.0191(9) 0.0169(9) 0.0205(9) 0.0010(7) 0.0062(7) -0.0006(7)
C3 0.0159(9) 0.0303(11) 0.0191(9) 0.0018(8) 0.0062(8) -0.0024(8)
C4 0.0167(9) 0.0330(11) 0.0219(10) 0.0060(9) 0.0074(8) 0.0080(8)
C5 0.0259(11) 0.0242(10) 0.0279(11) 0.0073(9) 0.0102(9) 0.0086(9)
C6 0.0198(9) 0.0198(9) 0.0213(10) 0.0047(8) 0.0072(8) 0.0028(7)
C8 0.0250(10) 0.0285(11) 0.0165(9) -0.0050(8) 0.0044(8) 0.0017(8)
C7 0.0205(9) 0.0252(10) 0.0256(10) 0.0086(8) 0.0113(8) 0.0017(8)

loop_
_atom_type_symbol
_atom_type_description
_atom_type_scat_dispersion_real
_atom_type_scat_dispersion_imag
_atom_type_scat_source
C C 0.0033 0.0016 'International Tables Vol C Tables 4.2.6.8 and 6.1.1.4'
H H 0.0000 0.0000 'International Tables Vol C Tables 4.2.6.8 and 6.1.1.4'
P P 0.1023 0.0942 'International Tables Vol C Tables 4.2.6.8 and 6.1.1.4'
Cl Cl 0.1484 0.1585 'International Tables Vol C Tables 4.2.6.8 and 6.1.1.4'
W W -0.8490 6.8722 'International Tables Vol C Tables 4.2.6.8 and 6.1.1.4'

loop_
_geom_angle_atom_site_label_1
_geom_angle_atom_site_label_2
_geom_angle_atom_site_label_3
_geom_angle
_geom_angle_site_symmetry_1
_geom_angle_site_symmetry_3
Cl2 W1 Cl2 180.0 . 3_756
Cl2 W1 Cl1 90.078(17) . .
Cl2 W1 Cl1 89.924(18) 3_756 .
Cl2 W1 Cl1 89.922(18) . 3_756
Cl2 W1 Cl1 90.076(17) 3_756 3_756
Cl1 W1 Cl1 180.00(2) . 3_756
Cl2 W1 P1 90.188(17) . .
Cl2 W1 P1 89.812(17) 3_756 .
Cl1 W1 P1 94.244(18) . .
Cl1 W1 P1 85.757(18) 3_756 .
Cl2 W1 P1 89.812(17) . 3_756
Cl2 W1 P1 90.188(17) 3_756 3_756
Cl1 W1 P1 85.756(18) . 3_756
Cl1 W1 P1 94.244(18) 3_756 3_756
P1 W1 P1 180.0 . 3_756
C7 P1 C1 106.49(9) . .
C7 P1 C8 104.33(11) . .
C1 P1 C8 103.56(10) . .
C7 P1 W1 112.91(7) . .
C1 P1 W1 115.83(6) . .
C8 P1 W1 112.65(7) . .
C6 C1 C2 119.25(17) . .
C6 C1 P1 122.94(15) . .
C2 C1 P1 117.82(14) . .
C3 C2 C1 120.66(18) . .
C3 C2 H2 119.7 . .
C1 C2 H2 119.7 . .
C4 C3 C2 119.87(19) . .
C4 C3 H3 120.1 . .
C2 C3 H3 120.1 . .
C5 C4 C3 119.90(19) . .
C5 C4 H4 120.1 . .
C3 C4 H4 120.1 . .
C4 C5 C6 120.6(2) . .
C4 C5 H5 119.7 . .
C6 C5 H5 119.7 . .
C1 C6 C5 119.75(19) . .
C1 C6 H6 120.1 . .
C5 C6 H6 120.1 . .
P1 C8 H8A 109.5 . .
P1 C8 H8B 109.5 . .
H8A C8 H8B 109.5 . .
P1 C8 H8C 109.5 . .
H8A C8 H8C 109.5 . .
H8B C8 H8C 109.5 . .
P1 C7 H7A 109.5 . .
P1 C7 H7B 109.5 . .
H7A C7 H7B 109.5 . .
P1 C7 H7C 109.5 . .
H7A C7 H7C 109.5 . .
H7B C7 H7C 109.5 . .

loop_
_geom_bond_atom_site_label_1
_geom_bond_atom_site_label_2
_geom_bond_distance
_geom_bond_site_symmetry_2
W1 Cl2 2.3411(5) .
W1 Cl2 2.3411(5) 3_756
W1 Cl1 2.3486(5) .
W1 Cl1 2.3486(5) 3_756
W1 P1 2.5510(5) .
W1 P1 2.5510(5) 3_756
P1 C7 1.814(2) .
P1 C1 1.8150(19) .
P1 C8 1.822(2) .
C1 C6 1.392(3) .
C1 C2 1.397(3) .
C2 C3 1.387(3) .
C2 H2 0.9500 .
C3 C4 1.386(3) .
C3 H3 0.9500 .
C4 C5 1.384(3) .
C4 H4 0.9500 .
C5 C6 1.395(3) .
C5 H5 0.9500 .
C6 H6 0.9500 .
C8 H8A 0.9800 .
C8 H8B 0.9800 .
C8 H8C 0.9800 .
C7 H7A 0.9800 .
C7 H7B 0.9800 .
C7 H7C 0.9800 .
